data_1514825
loop_
_publ_author_name
'Uyeda, Christopher'
'Peters, Jonas C.'

_publ_section_title
;
 Access to formally Ni(i) states in a heterobimetallic NiZn system
;
_journal_issue 1
_journal_name_full 'Chemical Science'
_journal_page_first 157
_journal_paper_doi 10.1039/c2sc21231e
_journal_volume 4
_journal_year 2013
_chemical_formula_sum 'C77 H100 B N7 Ni O6 P Zn'
_chemical_formula_weight 1385.55
_chemical_name_common '[(PPh3)Ni(TMFdoen)Zn(Me3TACN)]BPh4'
_chemical_name_systematic
;
?
;
_space_group_IT_number 14
_symmetry_cell_setting monoclinic
_symmetry_space_group_name_Hall '-P 2ybc'
_symmetry_space_group_name_H-M 'P 1 21/c 1'
_atom_sites_solution_hydrogens geom
_atom_sites_solution_primary direct
_atom_sites_solution_secondary difmap
_audit_creation_method SHELXL-97
_cell_angle_alpha 90.00
_cell_angle_beta 90.533(3)
_cell_angle_gamma 90.00
_cell_formula_units_Z 4
_cell_length_a 21.7065(12)
_cell_length_b 13.6234(7)
_cell_length_c 24.0450(12)
_cell_measurement_reflns_used 9705
_cell_measurement_temperature 100(2)
_cell_measurement_theta_max 35.66
_cell_measurement_theta_min 2.45
_cell_volume 7110.2(6)
_computing_cell_refinement 'SAINT-Plus v7.66A (Bruker-AXS, 2009)'
_computing_data_collection 'APEX2 v2010.7-0 (Bruker-AXS, 2010)'
_computing_data_reduction 'SAINT-Plus v7.66A (Bruker-AXS, 2009)'
_computing_molecular_graphics 'Bruker SHELXTL'
_computing_publication_material 'Bruker SHELXTL'
_computing_structure_refinement 'SHELXL-97 (Sheldrick, 2008)'
_computing_structure_solution 'SHELXS-97 (Sheldrick, 2008)'
_diffrn_ambient_temperature 100(2)
_diffrn_detector_area_resol_mean 8.3
_diffrn_measured_fraction_theta_full 0.999
_diffrn_measured_fraction_theta_max 0.908
_diffrn_measurement_device_type 'Bruker KAPPA APEX II'
_diffrn_measurement_method '\w and \f scans'
_diffrn_radiation_monochromator graphite
_diffrn_radiation_source 'fine-focus sealed tube'
_diffrn_radiation_type MoK\a
_diffrn_radiation_wavelength 0.71073
_diffrn_reflns_av_R_equivalents 0.0986
_diffrn_reflns_av_sigmaI/netI 0.0950
_diffrn_reflns_limit_h_max 34
_diffrn_reflns_limit_h_min -36
_diffrn_reflns_limit_k_max 21
_diffrn_reflns_limit_k_min -22
_diffrn_reflns_limit_l_max 36
_diffrn_reflns_limit_l_min -39
_diffrn_reflns_number 217603
_diffrn_reflns_theta_full 25.00
_diffrn_reflns_theta_max 37.58
_diffrn_reflns_theta_min 1.72
_exptl_absorpt_coefficient_mu 0.679
_exptl_absorpt_correction_T_max 0.9734
_exptl_absorpt_correction_T_min 0.7419
_exptl_absorpt_correction_type multi-scan
_exptl_absorpt_process_details 'SADABS v2008/1 (Bruker-AXS, 2008)'
_exptl_crystal_colour black
_exptl_crystal_density_diffrn 1.264
_exptl_crystal_density_meas ?
_exptl_crystal_density_method 'not measured'
_exptl_crystal_description plate
_exptl_crystal_F_000 2884
_exptl_crystal_size_max 0.47
_exptl_crystal_size_mid 0.40
_exptl_crystal_size_min 0.04
_refine_diff_density_max 1.924
_refine_diff_density_min -1.123
_refine_diff_density_rms 0.100
_refine_ls_extinction_method none
_refine_ls_goodness_of_fit_ref 1.020
_refine_ls_hydrogen_treatment constr
_refine_ls_matrix_type full
_refine_ls_number_parameters 858
_refine_ls_number_reflns 34190
_refine_ls_number_restraints 0
_refine_ls_restrained_S_all 1.020
_refine_ls_R_factor_all 0.1249
_refine_ls_R_factor_gt 0.0568
_refine_ls_shift/su_max 0.003
_refine_ls_shift/su_mean 0.000
_refine_ls_structure_factor_coef Fsqd
_refine_ls_weighting_details 'calc w=1/[\s^2^(Fo^2^)+(0.0577P)^2^+3.4407P] where P=(Fo^2^+2Fc^2^)/3'
_refine_ls_weighting_scheme calc
_refine_ls_wR_factor_gt 0.1198
_refine_ls_wR_factor_ref 0.1422
_reflns_number_gt 20225
_reflns_number_total 34190
_reflns_threshold_expression >2sigma(I)
_cod_data_source_file c2sc21231e.txt
_cod_data_source_block complex12
_cod_depositor_comments
;
The following automatic conversions were performed:

'_symmetry_cell_setting' value 'Monoclinic' changed to 'monoclinic'
according to
/usr/data/users/saulius/automatic-downloads/retrospective/RSC/lib/dictionaries/cif_core.dic
dictionary named 'cif_core.dic' version 2.4.2 from 2011-04-26.

Automatic conversion script
Id: cif_fix_values 2281 2013-09-26 08:29:07Z andrius 

The following automatic conversions were performed:

'_exptl_crystal_density_meas' value 'not measured' was changed to '?'
- the value is perceived as not measured.

Automatic conversion script
Id: cif_fix_values 3008 2015-01-20 13:52:24Z robertas 
;
_cod_original_sg_symbol_H-M P2(1)/c
_cod_database_code 1514825

loop_
_symmetry_equiv_pos_as_xyz
'x, y, z'
'-x, y+1/2, -z+1/2'
'-x, -y, -z'
'x, -y-1/2, z-1/2'

loop_
_atom_site_label
_atom_site_type_symbol
_atom_site_fract_x
_atom_site_fract_y
_atom_site_fract_z
_atom_site_U_iso_or_equiv
_atom_site_adp_type
_atom_site_occupancy
_atom_site_symmetry_multiplicity
_atom_site_calc_flag
_atom_site_refinement_flags
Zn1 Zn 0.681702(9) 0.287235(15) 0.131179(7) 0.01226(4) Uani 1 1 d .
Ni2 Ni 0.849644(10) 0.274101(17) 0.110398(8) 0.01291(5) Uani 1 1 d .
P1 P 0.85436(2) 0.11167(3) 0.119679(18) 0.01497(8) Uani 1 1 d .
N6 N 0.63519(7) 0.21611(12) 0.20025(6) 0.0168(3) Uani 1 1 d .
N7 N 0.60263(7) 0.21752(11) 0.08540(6) 0.0158(3) Uani 1 1 d .
N5 N 0.61791(7) 0.40091(12) 0.14198(6) 0.0172(3) Uani 1 1 d .
N1 N 0.80571(6) 0.33287(11) 0.17448(6) 0.0134(3) Uani 1 1 d .
O2 O 0.72178(5) 0.30848(11) 0.05911(5) 0.0189(3) Uani 1 1 d .
N3 N 0.78338(6) 0.30804(11) 0.05448(6) 0.0130(3) Uani 1 1 d .
C52 C 0.55315(8) 0.78038(13) 0.06099(7) 0.0145(3) Uani 1 1 d .
O1 O 0.74585(5) 0.32790(10) 0.18779(5) 0.0178(2) Uani 1 1 d .
N2 N 0.92085(7) 0.34036(12) 0.14764(6) 0.0160(3) Uani 1 1 d .
N4 N 0.90237(6) 0.30896(11) 0.04579(6) 0.0146(3) Uani 1 1 d .
C58 C 0.57867(8) 0.76506(12) 0.17136(7) 0.0147(3) Uani 1 1 d .
C46 C 0.47179(8) 0.84478(12) 0.13635(6) 0.0132(3) Uani 1 1 d .
C64 C 0.48956(8) 0.65258(12) 0.12359(7) 0.0140(3) Uani 1 1 d .
C8 C 0.88856(8) 0.37845(14) -0.05372(7) 0.0181(3) Uani 1 1 d .
C63 C 0.56344(8) 0.77016(13) 0.22808(7) 0.0177(3) Uani 1 1 d .
H63 H 0.5211 0.7739 0.2376 0.021 Uiso 1 1 calc R
C3 C 0.80574(7) 0.33451(12) 0.00629(6) 0.0131(3) Uani 1 1 d .
C23 C 0.55225(8) 0.29137(14) 0.08386(7) 0.0193(3) Uani 1 1 d .
H23A H 0.5222 0.2765 0.1134 0.023 Uiso 1 1 calc R
H23B H 0.5304 0.2876 0.0476 0.023 Uiso 1 1 calc R
C1 C 0.84299(8) 0.37518(14) 0.21034(7) 0.0162(3) Uani 1 1 d .
C51 C 0.48664(8) 0.93455(13) 0.16234(7) 0.0165(3) Uani 1 1 d .
H51 H 0.5282 0.9462 0.1731 0.020 Uiso 1 1 calc R
C4 C 0.87164(8) 0.33711(13) 0.00258(7) 0.0145(3) Uani 1 1 d .
C34 C 0.80003(8) 0.05057(13) 0.07315(7) 0.0174(3) Uani 1 1 d .
C56 C 0.61355(9) 0.72200(14) -0.01846(8) 0.0218(4) Uani 1 1 d .
H56 H 0.6383 0.6721 -0.0345 0.026 Uiso 1 1 calc R
C20 C 0.61724(8) 0.30566(15) 0.23140(7) 0.0198(4) Uani 1 1 d .
H20C H 0.6547 0.3364 0.2475 0.024 Uiso 1 1 calc R
H20D H 0.5901 0.2867 0.2625 0.024 Uiso 1 1 calc R
C53 C 0.54355(8) 0.86692(14) 0.03040(7) 0.0172(3) Uani 1 1 d .
H53 H 0.5202 0.9182 0.0466 0.021 Uiso 1 1 calc R
C2 C 0.90601(8) 0.38177(14) 0.19416(7) 0.0176(3) Uani 1 1 d .
C57 C 0.58922(9) 0.70885(14) 0.03426(7) 0.0197(3) Uani 1 1 d .
H57 H 0.5973 0.6489 0.0531 0.024 Uiso 1 1 calc R
O3 O 0.89203(7) 0.47393(13) 0.27478(6) 0.0304(3) Uani 1 1 d .
C65 C 0.46229(8) 0.61303(14) 0.07534(7) 0.0185(3) Uani 1 1 d .
H65 H 0.4679 0.6465 0.0411 0.022 Uiso 1 1 calc R
C68 C 0.44471(8) 0.51190(13) 0.17298(7) 0.0181(3) Uani 1 1 d .
H68 H 0.4391 0.4776 0.2070 0.022 Uiso 1 1 calc R
C24 C 0.57734(8) 0.39446(15) 0.09221(7) 0.0202(3) Uani 1 1 d .
H24A H 0.6009 0.4141 0.0589 0.024 Uiso 1 1 calc R
H24B H 0.5426 0.4408 0.0963 0.024 Uiso 1 1 calc R
C7 C 0.77668(8) 0.37352(14) -0.04623(7) 0.0169(3) Uani 1 1 d .
C40 C 0.92813(8) 0.05594(14) 0.10069(7) 0.0183(3) Uani 1 1 d .
C67 C 0.41784(9) 0.47685(14) 0.12453(8) 0.0204(3) Uani 1 1 d .
H67 H 0.3932 0.4192 0.1250 0.024 Uiso 1 1 calc R
C47 C 0.40963(8) 0.83375(14) 0.12120(7) 0.0166(3) Uani 1 1 d .
H47 H 0.3971 0.7748 0.1033 0.020 Uiso 1 1 calc R
C17 C 0.97649(8) 0.36105(16) 0.11578(7) 0.0209(4) Uani 1 1 d .
H17C H 1.0129 0.3320 0.1346 0.025 Uiso 1 1 calc R
H17D H 0.9828 0.4328 0.1128 0.025 Uiso 1 1 calc R
C21 C 0.58113(8) 0.15887(14) 0.18069(7) 0.0183(3) Uani 1 1 d .
H21E H 0.5433 0.1982 0.1859 0.022 Uiso 1 1 calc R
H21F H 0.5774 0.0985 0.2033 0.022 Uiso 1 1 calc R
C69 C 0.48008(8) 0.59759(13) 0.17220(7) 0.0161(3) Uani 1 1 d .
H69 H 0.4985 0.6196 0.2060 0.019 Uiso 1 1 calc R
C39 C 0.80499(9) 0.07462(14) 0.01663(7) 0.0201(3) Uani 1 1 d .
H39 H 0.8367 0.1177 0.0049 0.024 Uiso 1 1 calc R
C49 C 0.38174(8) 0.99256(14) 0.15784(7) 0.0188(3) Uani 1 1 d .
H49 H 0.3516 1.0411 0.1655 0.023 Uiso 1 1 calc R
C18 C 0.96805(8) 0.31563(15) 0.05701(7) 0.0178(3) Uani 1 1 d .
H18A H 0.9881 0.3575 0.0288 0.021 Uiso 1 1 calc R
H18B H 0.9870 0.2496 0.0557 0.021 Uiso 1 1 calc R
C5 C 0.83262(9) 0.42760(16) 0.26434(7) 0.0219(4) Uani 1 1 d .
C28 C 0.84482(8) 0.05368(14) 0.18771(7) 0.0190(3) Uani 1 1 d .
C55 C 0.60188(9) 0.80758(15) -0.04777(7) 0.0213(4) Uani 1 1 d .
H55 H 0.6175 0.8161 -0.0842 0.026 Uiso 1 1 calc R
C59 C 0.64205(9) 0.76214(15) 0.16050(8) 0.0233(4) Uani 1 1 d .
H59 H 0.6553 0.7589 0.1230 0.028 Uiso 1 1 calc R
C66 C 0.42754(9) 0.52742(14) 0.07524(8) 0.0213(4) Uani 1 1 d .
H66 H 0.4104 0.5034 0.0414 0.026 Uiso 1 1 calc R
C62 C 0.60683(10) 0.76997(15) 0.27084(8) 0.0253(4) Uani 1 1 d .
H62 H 0.5941 0.7721 0.3085 0.030 Uiso 1 1 calc R
C6 C 0.94080(9) 0.43828(16) 0.23908(8) 0.0245(4) Uani 1 1 d .
O4 O 0.82968(6) 0.39667(13) -0.07986(6) 0.0321(4) Uani 1 1 d .
C50 C 0.44297(8) 1.00700(13) 0.17296(7) 0.0185(3) Uani 1 1 d .
H50 H 0.4551 1.0664 0.1906 0.022 Uiso 1 1 calc R
C48 C 0.36559(8) 0.90569(15) 0.13134(7) 0.0197(3) Uani 1 1 d .
H48 H 0.3241 0.8952 0.1200 0.024 Uiso 1 1 calc R
C35 C 0.75256(9) -0.01205(15) 0.08948(8) 0.0227(4) Uani 1 1 d .
H35 H 0.7483 -0.0290 0.1276 0.027 Uiso 1 1 calc R
C22 C 0.58689(9) 0.13110(14) 0.11963(7) 0.0200(3) Uani 1 1 d .
H22A H 0.6193 0.0805 0.1156 0.024 Uiso 1 1 calc R
H22B H 0.5475 0.1028 0.1062 0.024 Uiso 1 1 calc R
C26 C 0.67490(9) 0.15396(16) 0.23631(8) 0.0257(4) Uani 1 1 d .
H26C H 0.7119 0.1908 0.2472 0.038 Uiso 1 1 calc R
H26D H 0.6869 0.0948 0.2159 0.038 Uiso 1 1 calc R
H26E H 0.6522 0.1352 0.2697 0.038 Uiso 1 1 calc R
C25 C 0.64776(10) 0.49771(15) 0.14433(9) 0.0252(4) Uani 1 1 d .
H25F H 0.6717 0.5080 0.1105 0.038 Uiso 1 1 calc R
H25G H 0.6752 0.5008 0.1769 0.038 Uiso 1 1 calc R
H25H H 0.6162 0.5489 0.1472 0.038 Uiso 1 1 calc R
C27 C 0.61733(9) 0.18534(16) 0.02840(7) 0.0244(4) Uani 1 1 d .
H27I H 0.5826 0.1479 0.0130 0.037 Uiso 1 1 calc R
H27J H 0.6542 0.1439 0.0293 0.037 Uiso 1 1 calc R
H27K H 0.6249 0.2429 0.0050 0.037 Uiso 1 1 calc R
C45 C 0.98121(9) 0.09552(16) 0.12547(8) 0.0242(4) Uani 1 1 d .
H45 H 0.9777 0.1509 0.1493 0.029 Uiso 1 1 calc R
C19 C 0.58388(9) 0.38056(15) 0.19497(7) 0.0210(4) Uani 1 1 d .
H19A H 0.5422 0.3557 0.1858 0.025 Uiso 1 1 calc R
H19B H 0.5792 0.4426 0.2160 0.025 Uiso 1 1 calc R
C41 C 0.93414(10) -0.02519(16) 0.06581(8) 0.0246(4) Uani 1 1 d .
H41 H 0.8987 -0.0531 0.0486 0.030 Uiso 1 1 calc R
C54 C 0.56703(9) 0.88065(15) -0.02311(7) 0.0202(3) Uani 1 1 d .
H54 H 0.5591 0.9401 -0.0425 0.024 Uiso 1 1 calc R
C38 C 0.76423(10) 0.03622(16) -0.02201(8) 0.0259(4) Uani 1 1 d .
H38 H 0.7684 0.0523 -0.0602 0.031 Uiso 1 1 calc R
C36 C 0.71150(10) -0.04968(16) 0.05034(10) 0.0290(4) Uani 1 1 d .
H36 H 0.6793 -0.0922 0.0618 0.035 Uiso 1 1 calc R
C33 C 0.85394(11) -0.04670(16) 0.19546(8) 0.0277(4) Uani 1 1 d .
H33 H 0.8633 -0.0873 0.1646 0.033 Uiso 1 1 calc R
C44 C 1.03871(10) 0.05515(18) 0.11585(9) 0.0299(5) Uani 1 1 d .
H44 H 1.0744 0.0824 0.1331 0.036 Uiso 1 1 calc R
C29 C 0.83258(9) 0.11225(16) 0.23363(7) 0.0235(4) Uani 1 1 d .
H29 H 0.8267 0.1809 0.2289 0.028 Uiso 1 1 calc R
C14 C 0.73800(11) 0.29833(18) -0.07717(8) 0.0294(5) Uani 1 1 d .
H14C H 0.7222 0.3272 -0.1118 0.044 Uiso 1 1 calc R
H14D H 0.7034 0.2782 -0.0539 0.044 Uiso 1 1 calc R
H14E H 0.7634 0.2409 -0.0858 0.044 Uiso 1 1 calc R
C31 C 0.83697(10) -0.02836(18) 0.29386(8) 0.0310(5) Uani 1 1 d .
H31 H 0.8341 -0.0564 0.3299 0.037 Uiso 1 1 calc R
C11 C 0.97640(11) 0.52732(19) 0.21893(10) 0.0361(5) Uani 1 1 d .
H11A H 0.9499 0.5671 0.1946 0.054 Uiso 1 1 calc R
H11B H 1.0126 0.5056 0.1982 0.054 Uiso 1 1 calc R
H11C H 0.9897 0.5667 0.2510 0.054 Uiso 1 1 calc R
C30 C 0.82880(11) 0.07095(18) 0.28673(8) 0.0297(5) Uani 1 1 d .
H30 H 0.8206 0.1115 0.3179 0.036 Uiso 1 1 calc R
C61 C 0.66879(11) 0.7667(2) 0.25819(10) 0.0367(5) Uani 1 1 d .
H61 H 0.6990 0.7664 0.2870 0.044 Uiso 1 1 calc R
C32 C 0.84940(12) -0.08763(17) 0.24829(9) 0.0331(5) Uani 1 1 d .
H32 H 0.8548 -0.1563 0.2532 0.040 Uiso 1 1 calc R
C43 C 1.04390(10) -0.02493(19) 0.08106(9) 0.0342(5) Uani 1 1 d .
H43 H 1.0833 -0.0525 0.0742 0.041 Uiso 1 1 calc R
C42 C 0.99219(11) -0.06541(18) 0.05612(9) 0.0326(5) Uani 1 1 d .
H42 H 0.9962 -0.1207 0.0324 0.039 Uiso 1 1 calc R
C10 C 0.81785(11) 0.35755(19) 0.31176(8) 0.0315(5) Uani 1 1 d .
H10D H 0.8489 0.3054 0.3133 0.047 Uiso 1 1 calc R
H10E H 0.7771 0.3285 0.3055 0.047 Uiso 1 1 calc R
H10F H 0.8180 0.3937 0.3470 0.047 Uiso 1 1 calc R
C12 C 0.98231(10) 0.3678(2) 0.27142(9) 0.0333(5) Uani 1 1 d .
H12G H 1.0009 0.4022 0.3032 0.050 Uiso 1 1 calc R
H12H H 1.0149 0.3435 0.2470 0.050 Uiso 1 1 calc R
H12I H 0.9578 0.3123 0.2848 0.050 Uiso 1 1 calc R
C15 C 0.92280(11) 0.47566(17) -0.04962(9) 0.0333(5) Uani 1 1 d .
H15J H 0.9199 0.5101 -0.0853 0.050 Uiso 1 1 calc R
H15K H 0.9662 0.4633 -0.0404 0.050 Uiso 1 1 calc R
H15L H 0.9043 0.5161 -0.0205 0.050 Uiso 1 1 calc R
C16 C 0.92376(12) 0.30536(19) -0.08880(9) 0.0350(5) Uani 1 1 d .
H16M H 0.9006 0.2437 -0.0911 0.052 Uiso 1 1 calc R
H16N H 0.9642 0.2931 -0.0717 0.052 Uiso 1 1 calc R
H16O H 0.9292 0.3321 -0.1263 0.052 Uiso 1 1 calc R
C37 C 0.71732(10) -0.02549(17) -0.00533(10) 0.0306(5) Uani 1 1 d .
H37 H 0.6891 -0.0513 -0.0320 0.037 Uiso 1 1 calc R
C60 C 0.68613(10) 0.7638(2) 0.20294(10) 0.0368(5) Uani 1 1 d .
H60 H 0.7286 0.7629 0.1939 0.044 Uiso 1 1 calc R
C9 C 0.78474(11) 0.50897(18) 0.26056(9) 0.0336(5) Uani 1 1 d .
H9A H 0.7857 0.5478 0.2949 0.050 Uiso 1 1 calc R
H9B H 0.7437 0.4800 0.2555 0.050 Uiso 1 1 calc R
H9C H 0.7939 0.5515 0.2288 0.050 Uiso 1 1 calc R
C13 C 0.74065(12) 0.46751(19) -0.03667(9) 0.0367(6) Uani 1 1 d .
H13D H 0.7670 0.5154 -0.0175 0.055 Uiso 1 1 calc R
H13E H 0.7046 0.4533 -0.0138 0.055 Uiso 1 1 calc R
H13F H 0.7271 0.4945 -0.0725 0.055 Uiso 1 1 calc R
B1 B 0.52431(9) 0.76066(14) 0.12304(7) 0.0135(3) Uani 1 1 d .
C73 C 0.79864(13) 0.6349(2) 0.09604(13) 0.0450(6) Uani 1 1 d .
H73A H 0.7657 0.6169 0.1224 0.054 Uiso 1 1 calc R
H73B H 0.7803 0.6450 0.0586 0.054 Uiso 1 1 calc R
C72 C 0.83340(14) 0.7246(2) 0.11542(17) 0.0590(9) Uani 1 1 d .
H72C H 0.8152 0.7850 0.0994 0.071 Uiso 1 1 calc R
H72D H 0.8332 0.7296 0.1565 0.071 Uiso 1 1 calc R
C71 C 0.89750(13) 0.7088(2) 0.09452(14) 0.0476(7) Uani 1 1 d .
H71E H 0.9051 0.7511 0.0618 0.057 Uiso 1 1 calc R
H71F H 0.9280 0.7255 0.1239 0.057 Uiso 1 1 calc R
O5 O 0.90289(9) 0.60901(15) 0.07967(9) 0.0530(5) Uani 1 1 d .
C74 C 0.84767(13) 0.55976(18) 0.09497(12) 0.0432(6) Uani 1 1 d .
H74G H 0.8525 0.5290 0.1321 0.052 Uiso 1 1 calc R
H74H H 0.8374 0.5079 0.0676 0.052 Uiso 1 1 calc R
O6 O 0.12789(10) 0.27360(17) 0.11672(10) 0.0596(6) Uani 1 1 d .
C76 C 0.17887(17) 0.2298(3) 0.14398(16) 0.0664(10) Uani 1 1 d .
H76A H 0.2047 0.2811 0.1617 0.080 Uiso 1 1 calc R
H76B H 0.1643 0.1848 0.1734 0.080 Uiso 1 1 calc R
C77 C 0.2138(2) 0.1771(5) 0.10478(17) 0.123(2) Uani 1 1 d .
H77A H 0.2002 0.1079 0.1023 0.148 Uiso 1 1 calc R
H77B H 0.2583 0.1790 0.1142 0.148 Uiso 1 1 calc R
C78 C 0.2000(2) 0.2335(4) 0.0496(2) 0.1013(17) Uani 1 1 d .
H78A H 0.2265 0.2922 0.0458 0.122 Uiso 1 1 calc R
H78B H 0.2049 0.1908 0.0166 0.122 Uiso 1 1 calc R
C79 C 0.13623(18) 0.2600(3) 0.05799(16) 0.0757(12) Uani 1 1 d .
H79A H 0.1263 0.3213 0.0377 0.091 Uiso 1 1 calc R
H79B H 0.1088 0.2073 0.0440 0.091 Uiso 1 1 calc R

loop_
_atom_site_aniso_label
_atom_site_aniso_U_11
_atom_site_aniso_U_22
_atom_site_aniso_U_33
_atom_site_aniso_U_23
_atom_site_aniso_U_13
_atom_site_aniso_U_12
Zn1 0.00882(8) 0.01747(9) 0.01051(8) 0.00000(7) 0.00140(6) -0.00089(7)
Ni2 0.01010(9) 0.01805(11) 0.01060(8) -0.00049(8) 0.00114(7) -0.00174(8)
P1 0.01472(19) 0.0168(2) 0.01339(17) 0.00133(15) 0.00144(15) -0.00012(16)
N6 0.0124(6) 0.0244(8) 0.0137(6) 0.0023(6) -0.0004(5) -0.0028(6)
N7 0.0132(6) 0.0220(7) 0.0122(5) -0.0004(5) 0.0022(5) -0.0034(6)
N5 0.0143(6) 0.0199(7) 0.0174(6) 0.0004(5) 0.0013(5) 0.0000(6)
N1 0.0111(6) 0.0164(7) 0.0127(5) -0.0001(5) 0.0008(5) -0.0018(5)
O2 0.0085(5) 0.0351(8) 0.0131(5) 0.0006(5) 0.0012(4) -0.0020(5)
N3 0.0093(6) 0.0169(7) 0.0127(5) -0.0015(5) 0.0017(5) -0.0026(5)
C52 0.0145(7) 0.0144(7) 0.0147(6) -0.0020(6) 0.0011(5) -0.0034(6)
O1 0.0097(5) 0.0300(7) 0.0136(5) -0.0034(5) 0.0022(4) -0.0025(5)
N2 0.0113(6) 0.0213(7) 0.0154(6) 0.0007(5) 0.0010(5) -0.0029(5)
N4 0.0102(6) 0.0199(7) 0.0136(6) 0.0014(5) 0.0014(5) -0.0018(5)
C58 0.0143(7) 0.0120(7) 0.0177(7) -0.0016(6) 0.0003(6) 0.0002(6)
C46 0.0143(7) 0.0144(7) 0.0109(6) 0.0024(5) 0.0016(5) -0.0012(6)
C64 0.0142(7) 0.0132(7) 0.0147(6) 0.0008(6) 0.0000(6) 0.0003(6)
C8 0.0133(7) 0.0264(9) 0.0145(7) 0.0041(6) 0.0022(6) -0.0036(7)
C63 0.0187(8) 0.0174(8) 0.0169(7) -0.0025(6) -0.0014(6) -0.0009(7)
C3 0.0127(7) 0.0150(7) 0.0117(6) 0.0008(6) 0.0014(5) -0.0027(6)
C23 0.0125(7) 0.0290(10) 0.0162(7) 0.0032(7) -0.0019(6) -0.0027(7)
C1 0.0152(7) 0.0216(9) 0.0119(6) -0.0019(6) 0.0001(6) -0.0042(6)
C51 0.0139(7) 0.0165(8) 0.0193(7) 0.0013(6) 0.0011(6) -0.0014(6)
C4 0.0122(7) 0.0181(8) 0.0131(6) 0.0013(6) 0.0025(5) -0.0023(6)
C34 0.0163(8) 0.0158(8) 0.0200(7) 0.0006(6) -0.0006(6) -0.0004(6)
C56 0.0240(9) 0.0208(9) 0.0207(8) -0.0058(7) 0.0070(7) -0.0038(7)
C20 0.0158(8) 0.0305(10) 0.0131(7) -0.0033(7) 0.0033(6) -0.0038(7)
C53 0.0161(8) 0.0194(8) 0.0159(7) 0.0012(6) 0.0006(6) -0.0019(6)
C2 0.0138(7) 0.0234(9) 0.0155(7) -0.0003(6) -0.0015(6) -0.0038(6)
C57 0.0236(9) 0.0167(8) 0.0188(7) -0.0011(6) 0.0039(7) -0.0016(7)
O3 0.0222(7) 0.0454(10) 0.0236(7) -0.0163(6) -0.0003(5) -0.0101(7)
C65 0.0213(8) 0.0172(8) 0.0169(7) 0.0036(6) -0.0047(6) -0.0026(7)
C68 0.0199(8) 0.0157(8) 0.0187(7) 0.0021(6) 0.0043(6) -0.0006(6)
C24 0.0155(8) 0.0251(9) 0.0201(8) 0.0054(7) 0.0002(6) 0.0025(7)
C7 0.0130(7) 0.0238(9) 0.0140(7) 0.0019(6) 0.0014(6) -0.0019(6)
C40 0.0168(8) 0.0213(9) 0.0169(7) 0.0049(6) 0.0026(6) 0.0026(7)
C67 0.0192(8) 0.0150(8) 0.0269(9) 0.0022(7) -0.0005(7) -0.0038(7)
C47 0.0158(7) 0.0196(8) 0.0143(7) -0.0003(6) -0.0018(6) -0.0013(6)
C17 0.0126(7) 0.0316(10) 0.0187(7) -0.0001(7) 0.0029(6) -0.0059(7)
C21 0.0156(8) 0.0238(9) 0.0154(7) 0.0034(6) 0.0011(6) -0.0055(7)
C69 0.0177(8) 0.0164(8) 0.0144(7) 0.0002(6) 0.0020(6) -0.0002(6)
C39 0.0224(9) 0.0201(9) 0.0178(7) 0.0010(7) -0.0006(7) -0.0030(7)
C49 0.0180(8) 0.0198(9) 0.0185(7) 0.0036(6) 0.0033(6) 0.0050(7)
C18 0.0085(7) 0.0288(9) 0.0160(7) 0.0032(7) 0.0012(6) -0.0014(6)
C5 0.0192(8) 0.0315(10) 0.0150(7) -0.0079(7) -0.0003(6) -0.0051(8)
C28 0.0181(8) 0.0233(9) 0.0156(7) 0.0038(6) 0.0016(6) 0.0013(7)
C55 0.0212(8) 0.0272(10) 0.0154(7) -0.0009(7) 0.0030(6) -0.0084(7)
C59 0.0153(8) 0.0286(10) 0.0260(9) -0.0032(8) 0.0010(7) -0.0001(7)
C66 0.0226(9) 0.0190(9) 0.0220(8) 0.0018(7) -0.0079(7) -0.0040(7)
C62 0.0299(10) 0.0253(10) 0.0206(8) -0.0042(7) -0.0062(7) 0.0030(8)
C6 0.0184(8) 0.0364(11) 0.0186(8) -0.0076(8) -0.0019(7) -0.0090(8)
O4 0.0129(6) 0.0627(11) 0.0208(6) 0.0218(7) -0.0003(5) -0.0058(7)
C50 0.0204(8) 0.0142(8) 0.0209(8) 0.0018(6) 0.0030(6) -0.0004(6)
C48 0.0133(7) 0.0258(9) 0.0200(8) 0.0041(7) -0.0013(6) 0.0022(7)
C35 0.0212(9) 0.0219(9) 0.0251(9) 0.0042(7) 0.0022(7) -0.0016(7)
C22 0.0199(8) 0.0206(9) 0.0193(7) -0.0003(7) 0.0006(6) -0.0072(7)
C26 0.0206(9) 0.0312(11) 0.0251(9) 0.0117(8) -0.0041(7) -0.0039(8)
C25 0.0252(10) 0.0189(9) 0.0316(10) -0.0007(8) 0.0005(8) -0.0004(7)
C27 0.0229(9) 0.0349(11) 0.0153(7) -0.0068(7) 0.0027(7) -0.0082(8)
C45 0.0202(9) 0.0277(10) 0.0247(9) 0.0068(8) -0.0023(7) 0.0023(8)
C19 0.0174(8) 0.0264(10) 0.0192(7) -0.0041(7) 0.0056(6) 0.0025(7)
C41 0.0246(9) 0.0261(10) 0.0231(8) -0.0005(7) 0.0013(7) 0.0044(8)
C54 0.0195(8) 0.0237(9) 0.0174(7) 0.0053(7) 0.0006(6) -0.0045(7)
C38 0.0297(10) 0.0256(10) 0.0221(8) -0.0009(7) -0.0060(8) -0.0031(8)
C36 0.0217(9) 0.0262(10) 0.0391(11) 0.0030(9) -0.0023(8) -0.0077(8)
C33 0.0366(11) 0.0249(10) 0.0217(9) 0.0048(8) 0.0038(8) 0.0037(9)
C44 0.0176(9) 0.0396(13) 0.0324(10) 0.0128(9) -0.0023(8) 0.0038(8)
C29 0.0280(10) 0.0270(10) 0.0155(7) 0.0031(7) 0.0011(7) 0.0018(8)
C14 0.0331(11) 0.0413(13) 0.0137(7) 0.0012(8) -0.0033(7) -0.0164(9)
C31 0.0324(11) 0.0409(13) 0.0196(8) 0.0120(8) 0.0023(8) 0.0017(10)
C11 0.0330(12) 0.0417(14) 0.0336(11) -0.0083(10) -0.0006(9) -0.0206(10)
C30 0.0348(11) 0.0385(12) 0.0158(8) 0.0040(8) 0.0031(8) 0.0005(9)
C61 0.0252(10) 0.0498(15) 0.0349(11) -0.0088(10) -0.0163(9) 0.0069(10)
C32 0.0443(13) 0.0276(11) 0.0274(10) 0.0128(9) 0.0036(9) 0.0041(10)
C43 0.0242(10) 0.0449(14) 0.0337(11) 0.0163(10) 0.0077(9) 0.0138(10)
C42 0.0347(12) 0.0345(12) 0.0287(10) 0.0001(9) 0.0075(9) 0.0143(10)
C10 0.0324(11) 0.0476(14) 0.0147(8) -0.0040(8) 0.0032(8) -0.0080(10)
C12 0.0237(10) 0.0505(15) 0.0254(9) -0.0039(9) -0.0069(8) -0.0025(10)
C15 0.0392(12) 0.0341(12) 0.0265(10) 0.0130(9) -0.0039(9) -0.0178(10)
C16 0.0387(13) 0.0481(14) 0.0182(8) -0.0016(9) 0.0074(8) 0.0103(11)
C37 0.0265(10) 0.0297(11) 0.0354(11) -0.0021(9) -0.0113(9) -0.0079(9)
C60 0.0141(9) 0.0554(16) 0.0407(12) -0.0085(11) -0.0049(8) 0.0025(10)
C9 0.0324(11) 0.0368(12) 0.0315(11) -0.0161(9) 0.0004(9) 0.0036(10)
C13 0.0466(14) 0.0385(13) 0.0248(10) 0.0043(9) -0.0053(9) 0.0193(11)
B1 0.0143(8) 0.0142(8) 0.0120(7) -0.0001(6) 0.0004(6) -0.0023(6)
C73 0.0382(14) 0.0370(14) 0.0598(17) -0.0112(12) 0.0001(12) -0.0080(11)
C72 0.0414(15) 0.0359(15) 0.100(3) -0.0238(16) 0.0105(16) -0.0048(12)
C71 0.0416(15) 0.0345(14) 0.0669(19) -0.0037(13) 0.0084(13) -0.0084(11)
O5 0.0430(11) 0.0427(11) 0.0736(14) -0.0147(10) 0.0137(10) 0.0042(9)
C74 0.0550(17) 0.0232(11) 0.0512(15) -0.0008(11) -0.0055(13) -0.0040(11)
O6 0.0403(11) 0.0683(15) 0.0701(15) -0.0086(12) 0.0003(10) 0.0143(10)
C76 0.066(2) 0.059(2) 0.074(2) -0.0049(17) -0.0174(18) 0.0250(18)
C77 0.127(4) 0.188(6) 0.055(2) -0.012(3) -0.005(2) 0.115(4)
C78 0.074(3) 0.144(5) 0.086(3) 0.022(3) 0.026(2) 0.050(3)
C79 0.065(2) 0.103(3) 0.060(2) 0.022(2) 0.0110(18) 0.033(2)

loop_
_atom_type_symbol
_atom_type_description
_atom_type_scat_dispersion_real
_atom_type_scat_dispersion_imag
_atom_type_scat_source
C C 0.0033 0.0016 'International Tables Vol C Tables 4.2.6.8 and 6.1.1.4'
H H 0.0000 0.0000 'International Tables Vol C Tables 4.2.6.8 and 6.1.1.4'
B B 0.0013 0.0007 'International Tables Vol C Tables 4.2.6.8 and 6.1.1.4'
N N 0.0061 0.0033 'International Tables Vol C Tables 4.2.6.8 and 6.1.1.4'
O O 0.0106 0.0060 'International Tables Vol C Tables 4.2.6.8 and 6.1.1.4'
P P 0.1023 0.0942 'International Tables Vol C Tables 4.2.6.8 and 6.1.1.4'
Ni Ni 0.3393 1.1124 'International Tables Vol C Tables 4.2.6.8 and 6.1.1.4'
Zn Zn 0.2839 1.4301 'International Tables Vol C Tables 4.2.6.8 and 6.1.1.4'

loop_
_geom_angle_atom_site_label_1
_geom_angle_atom_site_label_2
_geom_angle_atom_site_label_3
_geom_angle
O2 Zn1 O1 104.24(5)
O2 Zn1 N5 107.37(6)
O1 Zn1 N5 99.58(6)
O2 Zn1 N6 161.54(6)
O1 Zn1 N6 85.96(5)
N5 Zn1 N6 85.57(6)
O2 Zn1 N7 88.43(5)
O1 Zn1 N7 165.70(5)
N5 Zn1 N7 82.54(6)
N6 Zn1 N7 80.09(5)
N1 Ni2 N2 81.09(6)
N1 Ni2 N4 142.22(6)
N2 Ni2 N4 78.12(6)
N1 Ni2 N3 94.60(6)
N2 Ni2 N3 137.86(6)
N4 Ni2 N3 80.61(6)
N1 Ni2 P1 110.15(4)
N2 Ni2 P1 111.72(5)
N4 Ni2 P1 106.76(5)
N3 Ni2 P1 109.09(4)
C34 P1 C28 105.90(8)
C34 P1 C40 102.71(8)
C28 P1 C40 98.63(8)
C34 P1 Ni2 111.35(6)
C28 P1 Ni2 120.88(7)
C40 P1 Ni2 115.21(6)
C21 N6 C26 109.84(15)
C21 N6 C20 112.43(14)
C26 N6 C20 109.15(15)
C21 N6 Zn1 111.29(10)
C26 N6 Zn1 115.38(11)
C20 N6 Zn1 98.32(10)
C27 N7 C22 109.48(15)
C27 N7 C23 110.07(15)
C22 N7 C23 112.28(14)
C27 N7 Zn1 114.24(11)
C22 N7 Zn1 104.11(10)
C23 N7 Zn1 106.57(11)
C25 N5 C24 110.03(15)
C25 N5 C19 110.64(15)
C24 N5 C19 112.36(14)
C25 N5 Zn1 112.10(12)
C24 N5 Zn1 104.15(11)
C19 N5 Zn1 107.40(11)
C1 N1 O1 117.28(13)
C1 N1 Ni2 112.91(11)
O1 N1 Ni2 129.54(10)
N3 O2 Zn1 121.41(10)
C3 N3 O2 116.69(14)
C3 N3 Ni2 112.67(11)
O2 N3 Ni2 130.64(10)
C53 C52 C57 114.98(15)
C53 C52 B1 123.79(15)
C57 C52 B1 121.23(15)
N1 O1 Zn1 121.12(9)
C2 N2 C17 125.51(15)
C2 N2 Ni2 112.73(11)
C17 N2 Ni2 119.47(11)
C4 N4 C18 129.18(14)
C4 N4 Ni2 113.73(11)
C18 N4 Ni2 116.09(11)
C59 C58 C63 114.90(16)
C59 C58 B1 124.34(15)
C63 C58 B1 120.75(15)
C47 C46 C51 115.07(16)
C47 C46 B1 122.68(15)
C51 C46 B1 122.22(15)
C69 C64 C65 114.75(16)
C69 C64 B1 123.48(15)
C65 C64 B1 121.54(14)
O4 C8 C4 103.46(13)
O4 C8 C16 108.67(16)
C4 C8 C16 112.38(17)
O4 C8 C15 108.01(17)
C4 C8 C15 112.83(15)
C16 C8 C15 111.06(18)
C62 C63 C58 123.62(18)
N3 C3 C4 116.06(14)
N3 C3 C7 133.15(15)
C4 C3 C7 110.48(13)
N7 C23 C24 111.08(14)
N1 C1 C2 115.81(15)
N1 C1 C5 132.99(16)
C2 C1 C5 110.95(15)
C50 C51 C46 122.86(17)
N4 C4 C3 116.86(14)
N4 C4 C8 134.73(15)
C3 C4 C8 108.35(14)
C35 C34 C39 118.58(17)
C35 C34 P1 125.60(14)
C39 C34 P1 115.69(14)
C55 C56 C57 120.24(18)
N6 C20 C19 112.68(14)
C54 C53 C52 122.66(17)
N2 C2 C1 117.01(15)
N2 C2 C6 135.00(16)
C1 C2 C6 107.98(15)
C56 C57 C52 122.99(18)
C6 O3 C5 113.73(14)
C66 C65 C64 123.22(16)
C67 C68 C69 120.29(16)
N5 C24 C23 111.80(15)
O4 C7 C3 102.54(13)
O4 C7 C14 108.23(15)
C3 C7 C14 113.56(16)
O4 C7 C13 108.29(17)
C3 C7 C13 112.55(15)
C14 C7 C13 111.12(18)
C41 C40 C45 118.69(18)
C41 C40 P1 124.39(15)
C45 C40 P1 116.85(15)
C68 C67 C66 118.79(17)
C48 C47 C46 122.66(17)
N2 C17 C18 107.99(14)
N6 C21 C22 111.41(14)
C68 C69 C64 122.78(16)
C38 C39 C34 120.60(18)
C48 C49 C50 118.56(17)
N4 C18 C17 107.55(14)
O3 C5 C1 102.47(14)
O3 C5 C9 107.33(17)
C1 C5 C9 113.76(16)
O3 C5 C10 109.56(16)
C1 C5 C10 112.57(17)
C9 C5 C10 110.65(17)
C29 C28 C33 119.00(17)
C29 C28 P1 119.10(15)
C33 C28 P1 121.73(14)
C56 C55 C54 119.01(16)
C60 C59 C58 122.09(19)
C67 C66 C65 120.12(17)
C61 C62 C63 119.47(19)
O3 C6 C11 107.28(18)
O3 C6 C2 103.24(14)
C11 C6 C2 115.35(17)
O3 C6 C12 109.85(16)
C11 C6 C12 111.44(18)
C2 C6 C12 109.28(18)
C8 O4 C7 115.16(13)
C49 C50 C51 120.18(17)
C49 C48 C47 120.66(17)
C36 C35 C34 120.37(18)
N7 C22 C21 111.14(15)
C44 C45 C40 121.0(2)
N5 C19 C20 112.09(14)
C40 C41 C42 120.1(2)
C55 C54 C53 120.09(18)
C39 C38 C37 120.29(19)
C37 C36 C35 120.22(19)
C32 C33 C28 120.3(2)
C43 C44 C45 119.6(2)
C28 C29 C30 120.5(2)
C30 C31 C32 119.96(19)
C31 C30 C29 120.1(2)
C62 C61 C60 119.1(2)
C31 C32 C33 120.2(2)
C44 C43 C42 120.5(2)
C43 C42 C41 120.1(2)
C38 C37 C36 119.93(19)
C61 C60 C59 120.8(2)
C52 B1 C58 110.92(14)
C52 B1 C46 109.39(14)
C58 B1 C46 109.22(13)
C52 B1 C64 109.27(13)
C58 B1 C64 110.48(14)
C46 B1 C64 107.50(13)
C74 C73 C72 102.0(2)
C71 C72 C73 104.1(2)
O5 C71 C72 107.6(2)
C71 O5 C74 108.4(2)
O5 C74 C73 106.6(2)
C76 O6 C79 107.2(3)
C77 C76 O6 109.2(3)
C76 C77 C78 102.5(3)
C79 C78 C77 100.4(3)
O6 C79 C78 107.4(3)

loop_
_geom_bond_atom_site_label_1
_geom_bond_atom_site_label_2
_geom_bond_distance
Zn1 O2 1.9676(12)
Zn1 O1 2.0158(12)
Zn1 N5 2.0953(15)
Zn1 N6 2.1790(14)
Zn1 N7 2.2416(15)
Ni2 N1 1.9880(14)
Ni2 N2 1.9950(15)
Ni2 N4 1.9955(14)
Ni2 N3 2.0136(14)
Ni2 P1 2.2263(5)
P1 C34 1.8196(19)
P1 C28 1.8301(18)
P1 C40 1.8338(18)
N6 C21 1.482(2)
N6 C26 1.482(2)
N6 C20 1.485(2)
N7 C27 1.477(2)
N7 C22 1.478(2)
N7 C23 1.486(2)
N5 C25 1.470(3)
N5 C24 1.482(2)
N5 C19 1.504(2)
N1 C1 1.311(2)
N1 O1 1.3426(18)
O2 N3 1.3428(18)
N3 C3 1.311(2)
C52 C53 1.404(2)
C52 C57 1.409(2)
C52 B1 1.645(2)
N2 C2 1.296(2)
N2 C17 1.463(2)
N4 C4 1.288(2)
N4 C18 1.451(2)
C58 C59 1.403(2)
C58 C63 1.408(2)
C58 B1 1.649(3)
C46 C47 1.402(2)
C46 C51 1.409(2)
C46 B1 1.650(3)
C64 C69 1.405(2)
C64 C65 1.405(2)
C64 B1 1.654(3)
C8 O4 1.441(2)
C8 C4 1.515(2)
C8 C16 1.516(3)
C8 C15 1.521(3)
C63 C62 1.388(3)
C3 C4 1.435(2)
C3 C7 1.503(2)
C23 C24 1.519(3)
C1 C2 1.429(2)
C1 C5 1.501(2)
C51 C50 1.394(3)
C34 C35 1.397(3)
C34 C39 1.403(2)
C56 C55 1.385(3)
C56 C57 1.389(2)
C20 C19 1.523(3)
C53 C54 1.401(2)
C2 C6 1.521(2)
O3 C6 1.453(2)
O3 C5 1.456(2)
C65 C66 1.389(3)
C68 C67 1.383(3)
C68 C69 1.397(3)
C7 O4 1.447(2)
C7 C14 1.515(3)
C7 C13 1.519(3)
C40 C41 1.394(3)
C40 C45 1.400(3)
C67 C66 1.389(3)
C47 C48 1.392(3)
C17 C18 1.552(3)
C21 C22 1.522(2)
C39 C38 1.380(3)
C49 C48 1.388(3)
C49 C50 1.389(3)
C5 C9 1.522(3)
C5 C10 1.523(3)
C28 C29 1.390(3)
C28 C33 1.394(3)
C55 C54 1.387(3)
C59 C60 1.393(3)
C62 C61 1.382(3)
C6 C11 1.520(3)
C6 C12 1.525(3)
C35 C36 1.388(3)
C45 C44 1.385(3)
C41 C42 1.395(3)
C38 C37 1.383(3)
C36 C37 1.385(3)
C33 C32 1.392(3)
C44 C43 1.380(4)
C29 C30 1.398(3)
C31 C30 1.375(3)
C31 C32 1.390(3)
C61 C60 1.385(3)
C43 C42 1.382(4)
C73 C74 1.477(4)
C73 C72 1.508(4)
C72 C71 1.499(4)
C71 O5 1.410(3)
O5 C74 1.425(3)
O6 C76 1.413(4)
O6 C79 1.437(4)
C76 C77 1.411(5)
C77 C78 1.560(6)
C78 C79 1.446(5)
